data_4502918
loop_
_publ_author_name
'Liu, Fu-Jing'
'Sun, Di'
'Hao, Hong-Jun'
'Huang, Rong-Bin'
'Zheng, Lan-Sun'

_publ_section_title
;
 Anion-Controlled Assembly of Silver(I)/Aminobenzonitrile Compounds:
 Syntheses, Crystal Structures, and Photoluminescence Properties
;
_journal_issue 1
_journal_name_full 'Crystal Growth &amp; Design'
_journal_page_first 354
_journal_paper_doi 10.1021/cg201159z
_journal_volume 12
_journal_year 2012
_chemical_formula_moiety 'C7 H6 Ag N3 O2'
_chemical_formula_sum 'C7 H6 Ag N3 O2'
_chemical_formula_weight 272.02
_chemical_name_systematic
; 
 ? 
;
_space_group_IT_number 14
_symmetry_cell_setting monoclinic
_symmetry_space_group_name_Hall '-P 2yn'
_symmetry_space_group_name_H-M 'P 1 21/n 1'
_atom_sites_solution_hydrogens geom
_atom_sites_solution_primary direct
_atom_sites_solution_secondary difmap
_audit_creation_method SHELXL-97
_cell_angle_alpha 90.00
_cell_angle_beta 96.827(3)
_cell_angle_gamma 90.00
_cell_formula_units_Z 4
_cell_length_a 8.2396(7)
_cell_length_b 5.8279(3)
_cell_length_c 17.5896(10)
_cell_measurement_reflns_used 3481
_cell_measurement_temperature 173(2)
_cell_measurement_theta_max 55.06
_cell_measurement_theta_min 7.37
_cell_volume 838.66(10)
_computing_structure_refinement 'SHELXL-97 (Sheldrick, 1997)'
_computing_structure_solution 'SHELXS-97 (Sheldrick, 1990)'
_diffrn_ambient_temperature 173(2)
_diffrn_measured_fraction_theta_full 0.995
_diffrn_measured_fraction_theta_max 0.995
_diffrn_measurement_device_type 'Rigaku RAXIS-RAPID Imaging Plate'
_diffrn_measurement_method \w
_diffrn_radiation_monochromator graphite
_diffrn_radiation_source 'fine-focus sealed tube'
_diffrn_radiation_type MoK\a
_diffrn_radiation_wavelength 0.71073
_diffrn_reflns_av_R_equivalents 0.0727
_diffrn_reflns_av_sigmaI/netI 0.0670
_diffrn_reflns_limit_h_max 10
_diffrn_reflns_limit_h_min -10
_diffrn_reflns_limit_k_max 7
_diffrn_reflns_limit_k_min -7
_diffrn_reflns_limit_l_max 21
_diffrn_reflns_limit_l_min -21
_diffrn_reflns_number 5814
_diffrn_reflns_theta_full 25.99
_diffrn_reflns_theta_max 25.99
_diffrn_reflns_theta_min 3.69
_exptl_absorpt_coefficient_mu 2.370
_exptl_absorpt_correction_T_max 0.7975
_exptl_absorpt_correction_T_min 0.5367
_exptl_absorpt_correction_type multi-scan
_exptl_absorpt_process_details '(ABSCOR; Higashi, 1995)'
_exptl_crystal_colour yellow
_exptl_crystal_density_diffrn 2.154
_exptl_crystal_density_method 'not measured'
_exptl_crystal_description flat
_exptl_crystal_F_000 528
_exptl_crystal_size_max 0.30
_exptl_crystal_size_mid 0.10
_exptl_crystal_size_min 0.10
_refine_diff_density_max 1.389
_refine_diff_density_min -1.470
_refine_diff_density_rms 0.262
_refine_ls_extinction_coef 0.0069(11)
_refine_ls_extinction_expression Fc^*^=kFc[1+0.001xFc^2^\l^3^/sin(2\q)]^-1/4^
_refine_ls_extinction_method SHELXL
_refine_ls_goodness_of_fit_ref 1.158
_refine_ls_hydrogen_treatment constr
_refine_ls_matrix_type full
_refine_ls_number_parameters 119
_refine_ls_number_reflns 1637
_refine_ls_number_restraints 0
_refine_ls_restrained_S_all 1.158
_refine_ls_R_factor_all 0.0962
_refine_ls_R_factor_gt 0.0488
_refine_ls_shift/su_max 0.000
_refine_ls_shift/su_mean 0.000
_refine_ls_structure_factor_coef Fsqd
_refine_ls_weighting_details 'calc w=1/[\s^2^(Fo^2^)+(0.0256P)^2^+13.4228P] where P=(Fo^2^+2Fc^2^)/3'
_refine_ls_weighting_scheme calc
_refine_ls_wR_factor_gt 0.0965
_refine_ls_wR_factor_ref 0.1607
_reflns_number_gt 998
_reflns_number_total 1637
_reflns_threshold_expression >2sigma(I)
_cod_data_source_file cg201159z_si_002.cif
_cod_data_source_block p4
_cod_original_sg_symbol_H-M P21/n
_cod_database_code 4502918

loop_
_symmetry_equiv_pos_as_xyz
'x, y, z'
'-x+1/2, y+1/2, -z+1/2'
'-x, -y, -z'
'x-1/2, -y-1/2, z-1/2'

loop_
_atom_site_label
_atom_site_type_symbol
_atom_site_fract_x
_atom_site_fract_y
_atom_site_fract_z
_atom_site_U_iso_or_equiv
_atom_site_adp_type
_atom_site_occupancy
_atom_site_symmetry_multiplicity
_atom_site_calc_flag
_atom_site_refinement_flags
Ag1 Ag 0.46428(11) 0.45866(16) 0.75719(5) 0.0472(4) Uani 1 1 d .
O2 O 0.5687(9) 0.0482(13) 0.7895(5) 0.049(2) Uani 1 1 d .
N1 N 0.7897(11) 1.1027(16) 0.6636(5) 0.041(2) Uani 1 1 d .
H1A H 0.7000 1.0443 0.6835 0.049 Uiso 1 1 calc R
H1B H 0.7870 1.2595 0.6695 0.049 Uiso 1 1 calc R
N2 N 0.5596(11) 0.5880(17) 0.6454(6) 0.047(2) Uani 1 1 d .
C4 C 0.7461(15) 0.963(2) 0.4272(6) 0.046(3) Uani 1 1 d .
H4A H 0.7406 0.9294 0.3741 0.055 Uiso 1 1 calc R
C7 C 0.6171(13) 0.7063(17) 0.6057(6) 0.032(2) Uani 1 1 d .
C6 C 0.6921(13) 0.8578(19) 0.5537(6) 0.038(3) Uani 1 1 d .
C3 C 0.8202(15) 1.165(2) 0.4567(7) 0.046(3) Uani 1 1 d .
H3A H 0.8600 1.2734 0.4230 0.055 Uiso 1 1 calc R
C2 C 0.8359(13) 1.209(2) 0.5344(6) 0.041(3) Uani 1 1 d .
H2B H 0.8910 1.3434 0.5539 0.049 Uiso 1 1 calc R
C5 C 0.6816(15) 0.813(2) 0.4758(6) 0.048(3) Uani 1 1 d .
H5A H 0.6291 0.6771 0.4558 0.057 Uiso 1 1 calc R
O1 O 0.3158(9) 0.1064(14) 0.7746(5) 0.046(2) Uani 1 1 d .
N3 N 0.4279(12) -0.0361(17) 0.7877(5) 0.044(2) Uani 1 1 d .
C1 C 0.7712(12) 1.0559(18) 0.5853(5) 0.034(2) Uani 1 1 d .

loop_
_atom_site_aniso_label
_atom_site_aniso_U_11
_atom_site_aniso_U_22
_atom_site_aniso_U_33
_atom_site_aniso_U_23
_atom_site_aniso_U_13
_atom_site_aniso_U_12
Ag1 0.0385(6) 0.0495(6) 0.0530(6) 0.0032(5) 0.0029(4) -0.0031(4)
O2 0.035(4) 0.039(4) 0.074(6) 0.004(4) 0.009(4) -0.002(4)
N1 0.034(5) 0.045(6) 0.039(5) -0.001(4) -0.009(4) -0.004(4)
N2 0.038(5) 0.045(6) 0.060(6) 0.007(5) 0.016(5) -0.007(5)
C4 0.050(7) 0.059(7) 0.025(5) 0.008(5) -0.006(5) -0.001(6)
C7 0.033(6) 0.026(5) 0.038(6) -0.003(5) 0.004(5) -0.004(4)
C6 0.032(6) 0.046(6) 0.035(6) -0.001(5) -0.006(5) 0.012(5)
C3 0.048(7) 0.048(7) 0.042(7) 0.012(6) 0.010(6) 0.007(6)
C2 0.037(6) 0.046(6) 0.039(6) 0.006(5) 0.002(5) 0.003(5)
C5 0.053(8) 0.050(7) 0.037(6) -0.010(6) -0.007(6) 0.010(6)
O1 0.032(4) 0.048(5) 0.059(5) 0.008(4) 0.006(4) 0.004(4)
N3 0.044(6) 0.047(5) 0.041(5) 0.000(5) 0.001(4) -0.002(5)
C1 0.030(5) 0.042(6) 0.026(5) 0.004(5) -0.016(4) 0.008(5)

loop_
_atom_type_symbol
_atom_type_description
_atom_type_scat_dispersion_real
_atom_type_scat_dispersion_imag
_atom_type_scat_source
C C 0.0033 0.0016 'International Tables Vol C Tables 4.2.6.8 and 6.1.1.4'
H H 0.0000 0.0000 'International Tables Vol C Tables 4.2.6.8 and 6.1.1.4'
N N 0.0061 0.0033 'International Tables Vol C Tables 4.2.6.8 and 6.1.1.4'
O O 0.0106 0.0060 'International Tables Vol C Tables 4.2.6.8 and 6.1.1.4'
Ag Ag -0.8971 1.1015 'International Tables Vol C Tables 4.2.6.8 and 6.1.1.4'

loop_
_geom_angle_atom_site_label_1
_geom_angle_atom_site_label_2
_geom_angle_atom_site_label_3
_geom_angle
_geom_angle_site_symmetry_1
_geom_angle_site_symmetry_3
_geom_angle_publ_flag
N2 Ag1 O1 127.3(3) . . y
N2 Ag1 O1 95.5(3) . 2_556 y
O1 Ag1 O1 81.47(14) . 2_556 y
N2 Ag1 N1 91.7(3) . 2_646 y
O1 Ag1 N1 127.5(3) . 2_646 y
O1 Ag1 N1 133.9(3) 2_556 2_646 y
N2 Ag1 O2 110.4(3) . . y
O1 Ag1 O2 49.4(2) . . y
O1 Ag1 O2 130.7(3) 2_556 . y
N1 Ag1 O2 87.8(3) 2_646 . y
N2 Ag1 N3 83.4(3) . 1_565 ?
O1 Ag1 N3 137.8(3) . 1_565 ?
O1 Ag1 N3 65.7(3) 2_556 1_565 ?
N1 Ag1 N3 70.1(3) 2_646 1_565 ?
O2 Ag1 N3 154.6(3) . 1_565 ?
N3 O2 Ag1 94.3(6) . . ?
C1 N1 Ag1 118.5(7) . 2_656 ?
C1 N1 H1A 107.7 . . ?
Ag1 N1 H1A 107.7 2_656 . ?
C1 N1 H1B 107.7 . . ?
Ag1 N1 H1B 107.7 2_656 . ?
H1A N1 H1B 107.1 . . ?
C7 N2 Ag1 158.7(9) . . ?
C5 C4 C3 119.3(10) . . ?
C5 C4 H4A 120.4 . . ?
C3 C4 H4A 120.4 . . ?
N2 C7 C6 179.4(11) . . ?
C5 C6 C1 121.0(11) . . ?
C5 C6 C7 121.6(11) . . ?
C1 C6 C7 117.4(9) . . ?
C2 C3 C4 120.5(11) . . ?
C2 C3 H3A 119.8 . . ?
C4 C3 H3A 119.8 . . ?
C3 C2 C1 120.9(11) . . ?
C3 C2 H2B 119.5 . . ?
C1 C2 H2B 119.5 . . ?
C4 C5 C6 120.8(11) . . ?
C4 C5 H5A 119.6 . . ?
C6 C5 H5A 119.6 . . ?
N3 O1 Ag1 102.3(6) . . ?
N3 O1 Ag1 117.6(7) . 2_546 ?
Ag1 O1 Ag1 137.7(3) . 2_546 ?
O1 N3 O2 114.0(9) . . ?
O1 N3 Ag1 135.0(7) . 1_545 ?
O2 N3 Ag1 106.0(7) . 1_545 ?
N1 C1 C6 122.8(10) . . ?
N1 C1 C2 119.9(10) . . ?
C6 C1 C2 117.4(9) . . ?

loop_
_geom_bond_atom_site_label_1
_geom_bond_atom_site_label_2
_geom_bond_distance
_geom_bond_site_symmetry_2
_geom_bond_publ_flag
Ag1 N2 2.328(10) . y
Ag1 O1 2.428(8) . y
Ag1 O1 2.464(8) 2_556 y
Ag1 N1 2.466(9) 2_646 y
Ag1 O2 2.582(8) . y
Ag1 N3 3.015(10) 1_565 y
O2 N3 1.256(12) . ?
N1 C1 1.395(13) . ?
N1 Ag1 2.466(9) 2_656 ?
N1 H1A 0.9200 . ?
N1 H1B 0.9200 . ?
N2 C7 1.124(13) . ?
C4 C5 1.372(16) . ?
C4 C3 1.399(17) . ?
C4 H4A 0.9500 . ?
C7 C6 1.461(15) . ?
C6 C5 1.388(15) . ?
C6 C1 1.407(15) . ?
C3 C2 1.382(16) . ?
C3 H3A 0.9500 . ?
C2 C1 1.410(15) . ?
C2 H2B 0.9500 . ?
C5 H5A 0.9500 . ?
O1 N3 1.244(12) . ?
O1 Ag1 2.464(8) 2_546 ?
N3 Ag1 3.015(10) 1_545 y

loop_
_geom_hbond_atom_site_label_D
_geom_hbond_atom_site_label_H
_geom_hbond_atom_site_label_A
_geom_hbond_distance_DH
_geom_hbond_distance_HA
_geom_hbond_distance_DA
_geom_hbond_angle_DHA
_geom_hbond_site_symmetry_A
N1 H1A O2 0.92 2.26 3.046(12) 142.5 1_565
N1 H1B O2 0.92 2.14 2.925(12) 143.2 2_666
